data_2243054
loop_
_publ_author_name
'Bogdanov, Georgii'
'Tillotson, John P.'
'Bustos, Jenna'
'Timofeeva, Tatiana V.'

_publ_section_title
;
 Synthesis and structure of push--pull merocyanines based on barbituric
 and thiobarbituric acid
;
_journal_issue 9
_journal_name_full 'Acta Crystallographica Section E'
_journal_page_first 1306
_journal_page_last 1310
_journal_paper_doi 10.1107/S2056989019011071
_journal_volume 75
_journal_year 2019
_chemical_formula_iupac 'C21 H25 N3 O2 S'
_chemical_formula_moiety 'C21 H25 N3 O2 S'
_chemical_formula_sum 'C21 H25 N3 O2 S'
_chemical_formula_weight 383.50
_chemical_name_systematic
1,3-Diethyl-2-sulfanylidene-5-[2-(1,3,3-trimethylindolin-2-ylidene)ethylidene]dihydropyrimidine-4,6(1<i>H</i>,5<i>H</i>)-dione
_space_group_crystal_system monoclinic
_space_group_IT_number 14
_space_group_name_Hall '-P 2ybc'
_space_group_name_H-M_alt 'P 1 21/c 1'
_symmetry_space_group_name_Hall '-P 2ybc'
_symmetry_space_group_name_H-M 'P 1 21/c 1'
_atom_sites_solution_hydrogens geom
_atom_sites_solution_primary dual
_atom_sites_solution_secondary difmap
_audit_creation_method
;
Olex2 1.2
(compiled 2018.05.29 svn.r3508 for OlexSys, GUI svn.r5506)
;
_cell_angle_alpha 90
_cell_angle_beta 108.8490(10)
_cell_angle_gamma 90
_cell_formula_units_Z 4
_cell_length_a 16.1504(6)
_cell_length_b 8.1264(3)
_cell_length_c 15.6487(6)
_cell_measurement_reflns_used 9983
_cell_measurement_temperature 100
_cell_measurement_theta_max 37.29
_cell_measurement_theta_min 2.64
_cell_volume 1943.67(13)
_computing_cell_refinement
;
SAINT (Bruker, 2016)
;
_computing_data_collection
;
APEX3 (Bruker, 2016)
;
_computing_data_reduction
;
SAINT (Bruker, 2016)
;
_computing_molecular_graphics
;
<i>OLEX2</i> (Dolomanov <i>et al.</i>,  2009)
;
_computing_publication_material
;
<i>OLEX2</i> (Dolomanov <i>et al.</i>,  2009)
;
_computing_structure_refinement
;
SHELXL (Sheldrick, 2015b)
;
_computing_structure_solution
;
SHELXT (Sheldrick, 2015a)
;
_diffrn_ambient_temperature 100.15
_diffrn_measured_fraction_theta_full 1.000
_diffrn_measured_fraction_theta_max 0.998
_diffrn_measurement_device_type 'Bruker APEXII CCD'
_diffrn_measurement_method '\f and \w scans'
_diffrn_radiation_type MoK\a
_diffrn_radiation_wavelength 0.71073
_diffrn_reflns_av_R_equivalents 0.0453
_diffrn_reflns_av_unetI/netI 0.0273
_diffrn_reflns_limit_h_max 29
_diffrn_reflns_limit_h_min -29
_diffrn_reflns_limit_k_max 14
_diffrn_reflns_limit_k_min -14
_diffrn_reflns_limit_l_max 28
_diffrn_reflns_limit_l_min -28
_diffrn_reflns_number 92854
_diffrn_reflns_theta_full 25.242
_diffrn_reflns_theta_max 40.432
_diffrn_reflns_theta_min 1.332
_diffrn_standards_number 0
_exptl_absorpt_coefficient_mu 0.188
_exptl_absorpt_correction_T_max 0.7479
_exptl_absorpt_correction_T_min 0.6775
_exptl_absorpt_correction_type multi-scan
_exptl_absorpt_process_details
;
(SADABS; Bruker, 2016)
;
_exptl_crystal_colour 'clear light red'
_exptl_crystal_density_diffrn 1.311
_exptl_crystal_description block
_exptl_crystal_F_000 816
_exptl_crystal_size_max 0.3
_exptl_crystal_size_mid 0.26
_exptl_crystal_size_min 0.24
_refine_diff_density_max 0.641
_refine_diff_density_min -0.464
_refine_ls_extinction_method none
_refine_ls_goodness_of_fit_ref 1.038
_refine_ls_hydrogen_treatment constr
_refine_ls_matrix_type full
_refine_ls_number_parameters 249
_refine_ls_number_reflns 12354
_refine_ls_number_restraints 0
_refine_ls_restrained_S_all 1.038
_refine_ls_R_factor_all 0.0728
_refine_ls_R_factor_gt 0.0460
_refine_ls_shift/su_max 0.002
_refine_ls_shift/su_mean 0.000
_refine_ls_structure_factor_coef Fsqd
_refine_ls_weighting_details 'w=1/[\s^2^(Fo^2^)+(0.0645P)^2^+0.5305P] where P=(Fo^2^+2Fc^2^)/3'
_refine_ls_weighting_scheme calc
_refine_ls_wR_factor_gt 0.1203
_refine_ls_wR_factor_ref 0.1414
_reflns_number_gt 8903
_reflns_number_total 12354
_reflns_threshold_expression 'I > 2\s(I)'
_cod_data_source_file yk2125sup1.cif
_cod_data_source_block DTB
_cod_database_code 2243054
_shelx_space_group_comment
;
The symmetry employed for this shelxl refinement is uniquely defined
by the following loop, which should always be used as a source of
symmetry information in preference to the above space-group names.
They are only intended as comments.
;
_shelx_estimated_absorpt_t_min 0.946
_shelx_estimated_absorpt_t_max 0.956

loop_
_space_group_symop_operation_xyz
'x, y, z'
'-x, y+1/2, -z+1/2'
'-x, -y, -z'
'x, -y-1/2, z-1/2'

loop_
_atom_site_type_symbol
_atom_site_label
_atom_site_fract_x
_atom_site_fract_y
_atom_site_fract_z
_atom_site_U_iso_or_equiv
_atom_site_adp_type
_atom_site_calc_flag
_atom_site_occupancy
S S1 0.96141(2) 0.35712(4) 0.80259(2) 0.03286(7) Uani d 1
O O1 0.66676(4) 0.20400(9) 0.60288(4) 0.02461(12) Uani d 1
N N1 0.35986(4) 0.35270(9) 0.51788(4) 0.01788(11) Uani d 1
O O2 0.69412(5) 0.64835(10) 0.80519(6) 0.0389(2) Uani d 1
N N2 0.80016(4) 0.28754(10) 0.69633(4) 0.02129(12) Uani d 1
N N3 0.81446(5) 0.51652(10) 0.79244(5) 0.02353(13) Uani d 1
C C7 0.38323(5) 0.56295(9) 0.62627(5) 0.01636(11) Uani d 1
C C5 0.27705(5) 0.42249(10) 0.50767(5) 0.01701(11) Uani d 1
C C8 0.42390(5) 0.42923(10) 0.58292(5) 0.01659(11) Uani d 1
C C4 0.28730(5) 0.54688(9) 0.57129(5) 0.01715(11) Uani d 1
C C12 0.51201(5) 0.38347(10) 0.60429(5) 0.01905(12) Uani d 1
H H12 0.526462 0.294068 0.572630 0.023 Uiso calc 1
C C14 0.66935(5) 0.43462(10) 0.69647(5) 0.01941(12) Uani d 1
C C13 0.57882(5) 0.46339(10) 0.66971(5) 0.01924(12) Uani d 1
H H13 0.560884 0.549633 0.700776 0.023 Uiso calc 1
C C16 0.70815(5) 0.30405(11) 0.66025(5) 0.01949(13) Uani d 1
C C10 0.41564(5) 0.73819(10) 0.61661(5) 0.01950(12) Uani d 1
H H10A 0.477565 0.747867 0.652692 0.029 Uiso calc 1
H H10B 0.381410 0.818280 0.637982 0.029 Uiso calc 1
H H10C 0.408539 0.759843 0.553031 0.029 Uiso calc 1
C C3 0.21469(5) 0.63327(11) 0.57521(6) 0.02240(14) Uani d 1
H H3 0.220551 0.718222 0.618475 0.027 Uiso calc 1
C C6 0.19664(5) 0.38216(11) 0.44549(5) 0.02134(13) Uani d 1
H H6 0.191296 0.298193 0.401796 0.026 Uiso calc 1
C C11 0.39728(5) 0.52071(11) 0.72630(5) 0.02033(13) Uani d 1
H H11A 0.377983 0.407614 0.730697 0.030 Uiso calc 1
H H11B 0.363251 0.596715 0.750444 0.030 Uiso calc 1
H H11C 0.459504 0.531035 0.761164 0.030 Uiso calc 1
C C1 0.12383(5) 0.47033(12) 0.44987(6) 0.02465(15) Uani d 1
H H1 0.067688 0.446104 0.408353 0.030 Uiso calc 1
C C15 0.72309(5) 0.54097(11) 0.76693(6) 0.02409(15) Uani d 1
C C9 0.37009(6) 0.20956(12) 0.46596(6) 0.02593(16) Uani d 1
H H9A 0.345701 0.112329 0.486189 0.039 Uiso calc 1
H H9B 0.432365 0.191579 0.475090 0.039 Uiso calc 1
H H9C 0.339086 0.228611 0.401702 0.039 Uiso calc 1
C C2 0.13236(5) 0.59308(12) 0.51416(7) 0.02590(16) Uani d 1
H H2 0.081895 0.650225 0.516706 0.031 Uiso calc 1
C C17 0.85370(5) 0.38883(12) 0.76148(5) 0.02227(14) Uani d 1
C C18 0.83775(5) 0.14263(14) 0.66450(6) 0.02812(18) Uani d 1
H H18B 0.898124 0.168077 0.665894 0.034 Uiso calc 1
H H18A 0.802474 0.117384 0.601326 0.034 Uiso calc 1
C C19 0.83898(6) -0.00613(13) 0.72371(7) 0.02925(18) Uani d 1
H H19B 0.865022 -0.099926 0.702348 0.044 Uiso calc 1
H H19C 0.779012 -0.033514 0.720698 0.044 Uiso calc 1
H H19A 0.873715 0.019095 0.786277 0.044 Uiso calc 1
C C20 0.86824(6) 0.62716(12) 0.86467(8) 0.0319(2) Uani d 1
H H20A 0.839194 0.735725 0.859387 0.038 Uiso calc 1
H H20B 0.926070 0.643783 0.856798 0.038 Uiso calc 1
C C21 0.88084(7) 0.55668(14) 0.95736(7) 0.0341(2) Uani d 1
H H21A 0.909420 0.449030 0.962662 0.051 Uiso calc 1
H H21B 0.823795 0.544084 0.966166 0.051 Uiso calc 1
H H21C 0.917496 0.631204 1.003387 0.051 Uiso calc 1

loop_
_atom_site_aniso_label
_atom_site_aniso_U_11
_atom_site_aniso_U_22
_atom_site_aniso_U_33
_atom_site_aniso_U_12
_atom_site_aniso_U_13
_atom_site_aniso_U_23
S1 0.01270(8) 0.04879(16) 0.03404(12) -0.00224(8) 0.00332(7) -0.00092(10)
O1 0.0176(2) 0.0376(4) 0.0168(2) 0.0010(2) 0.00299(18) -0.0047(2)
N1 0.0150(2) 0.0200(3) 0.0174(2) -0.0009(2) 0.00355(18) -0.00432(19)
O2 0.0243(3) 0.0270(3) 0.0515(5) 0.0064(3) -0.0069(3) -0.0139(3)
N2 0.0135(2) 0.0331(4) 0.0167(2) -0.0002(2) 0.00410(18) 0.0020(2)
N3 0.0161(3) 0.0216(3) 0.0269(3) -0.0032(2) -0.0013(2) 0.0042(2)
C7 0.0150(2) 0.0183(3) 0.0143(2) -0.0008(2) 0.00274(19) -0.0018(2)
C5 0.0142(2) 0.0190(3) 0.0167(2) -0.0017(2) 0.00338(19) -0.0013(2)
C8 0.0144(2) 0.0196(3) 0.0145(2) -0.0008(2) 0.00288(19) -0.0009(2)
C4 0.0147(2) 0.0187(3) 0.0169(3) -0.0005(2) 0.00356(19) -0.0012(2)
C12 0.0141(3) 0.0240(3) 0.0176(3) 0.0006(2) 0.0031(2) 0.0000(2)
C14 0.0143(3) 0.0221(3) 0.0186(3) -0.0005(2) 0.0009(2) 0.0033(2)
C13 0.0152(3) 0.0216(3) 0.0185(3) 0.0005(2) 0.0020(2) 0.0021(2)
C16 0.0141(2) 0.0290(4) 0.0146(2) -0.0001(2) 0.00368(19) 0.0033(2)
C10 0.0197(3) 0.0189(3) 0.0181(3) -0.0024(2) 0.0035(2) -0.0010(2)
C3 0.0179(3) 0.0238(3) 0.0248(3) 0.0023(3) 0.0059(2) -0.0021(3)
C6 0.0165(3) 0.0234(3) 0.0209(3) -0.0043(2) 0.0016(2) -0.0020(2)
C11 0.0228(3) 0.0225(3) 0.0153(3) -0.0004(3) 0.0056(2) -0.0004(2)
C1 0.0149(3) 0.0276(4) 0.0277(4) -0.0029(3) 0.0016(2) 0.0017(3)
C15 0.0176(3) 0.0191(3) 0.0286(4) 0.0006(2) -0.0023(2) 0.0022(3)
C9 0.0231(3) 0.0254(4) 0.0280(4) -0.0003(3) 0.0065(3) -0.0112(3)
C2 0.0158(3) 0.0275(4) 0.0327(4) 0.0022(3) 0.0054(3) 0.0008(3)
C17 0.0144(3) 0.0302(4) 0.0207(3) -0.0028(3) 0.0037(2) 0.0056(3)
C18 0.0166(3) 0.0485(6) 0.0202(3) 0.0036(3) 0.0072(2) -0.0065(3)
C19 0.0206(3) 0.0327(4) 0.0337(4) 0.0031(3) 0.0078(3) -0.0107(3)
C20 0.0221(4) 0.0202(4) 0.0415(5) -0.0045(3) -0.0061(3) -0.0001(3)
C21 0.0306(4) 0.0283(4) 0.0324(4) 0.0041(3) -0.0048(3) -0.0082(3)

loop_
_atom_type_symbol
_atom_type_description
_atom_type_scat_dispersion_real
_atom_type_scat_dispersion_imag
_atom_type_scat_source
C C 0.0033 0.0016 'International Tables Vol C Tables 4.2.6.8 and 6.1.1.4'
H H 0.0000 0.0000 'International Tables Vol C Tables 4.2.6.8 and 6.1.1.4'
N N 0.0061 0.0033 'International Tables Vol C Tables 4.2.6.8 and 6.1.1.4'
O O 0.0106 0.0060 'International Tables Vol C Tables 4.2.6.8 and 6.1.1.4'
S S 0.1246 0.1234 'International Tables Vol C Tables 4.2.6.8 and 6.1.1.4'

loop_
_geom_angle_atom_site_label_1
_geom_angle_atom_site_label_2
_geom_angle_atom_site_label_3
_geom_angle
C5 N1 C9 122.03(6)
C8 N1 C5 111.58(6)
C8 N1 C9 126.30(7)
C16 N2 C18 115.62(7)
C17 N2 C16 124.48(7)
C17 N2 C18 119.75(7)
C15 N3 C20 115.50(8)
C17 N3 C15 124.17(7)
C17 N3 C20 119.97(7)
C8 C7 C10 113.77(6)
C8 C7 C11 110.25(6)
C4 C7 C8 101.13(6)
C4 C7 C10 109.95(6)
C4 C7 C11 110.14(6)
C10 C7 C11 111.16(6)
C4 C5 N1 108.74(6)
C6 C5 N1 128.44(7)
C6 C5 C4 122.81(7)
N1 C8 C7 109.09(6)
N1 C8 C12 122.01(7)
C12 C8 C7 128.89(6)
C5 C4 C7 109.42(6)
C3 C4 C7 131.01(7)
C3 C4 C5 119.57(7)
C8 C12 H12 118.7
C13 C12 C8 122.66(7)
C13 C12 H12 118.7
C13 C14 C16 123.32(7)
C13 C14 C15 115.97(8)
C16 C14 C15 120.66(7)
C12 C13 C14 129.01(8)
C12 C13 H13 115.5
C14 C13 H13 115.5
O1 C16 N2 118.64(8)
O1 C16 C14 124.72(7)
N2 C16 C14 116.59(7)
C7 C10 H10A 109.5
C7 C10 H10B 109.5
C7 C10 H10C 109.5
H10A C10 H10B 109.5
H10A C10 H10C 109.5
H10B C10 H10C 109.5
C4 C3 H3 120.6
C4 C3 C2 118.80(8)
C2 C3 H3 120.6
C5 C6 H6 121.4
C5 C6 C1 117.15(8)
C1 C6 H6 121.4
C7 C11 H11A 109.5
C7 C11 H11B 109.5
C7 C11 H11C 109.5
H11A C11 H11B 109.5
H11A C11 H11C 109.5
H11B C11 H11C 109.5
C6 C1 H1 119.5
C2 C1 C6 120.98(7)
C2 C1 H1 119.5
O2 C15 N3 119.20(8)
O2 C15 C14 124.33(8)
N3 C15 C14 116.46(8)
N1 C9 H9A 109.5
N1 C9 H9B 109.5
N1 C9 H9C 109.5
H9A C9 H9B 109.5
H9A C9 H9C 109.5
H9B C9 H9C 109.5
C3 C2 H2 119.7
C1 C2 C3 120.67(8)
C1 C2 H2 119.7
N2 C17 S1 121.36(7)
N2 C17 N3 117.32(7)
N3 C17 S1 121.31(6)
N2 C18 H18B 109.5
N2 C18 H18A 109.5
N2 C18 C19 110.68(7)
H18B C18 H18A 108.1
C19 C18 H18B 109.5
C19 C18 H18A 109.5
C18 C19 H19B 109.5
C18 C19 H19C 109.5
C18 C19 H19A 109.5
H19B C19 H19C 109.5
H19B C19 H19A 109.5
H19C C19 H19A 109.5
N3 C20 H20A 109.3
N3 C20 H20B 109.3
N3 C20 C21 111.43(8)
H20A C20 H20B 108.0
C21 C20 H20A 109.3
C21 C20 H20B 109.3
C20 C21 H21A 109.5
C20 C21 H21B 109.5
C20 C21 H21C 109.5
H21A C21 H21B 109.5
H21A C21 H21C 109.5
H21B C21 H21C 109.5

loop_
_geom_bond_atom_site_label_1
_geom_bond_atom_site_label_2
_geom_bond_distance
S1 C17 1.6683(8)
O1 C16 1.2354(10)
N1 C5 1.4135(10)
N1 C8 1.3462(9)
N1 C9 1.4585(11)
O2 C15 1.2329(12)
N2 C16 1.4152(10)
N2 C17 1.3766(11)
N2 C18 1.4829(12)
N3 C15 1.4128(11)
N3 C17 1.3825(13)
N3 C20 1.4852(12)
C7 C8 1.5362(10)
C7 C4 1.5154(10)
C7 C10 1.5414(11)
C7 C11 1.5460(10)
C5 C4 1.3907(10)
C5 C6 1.3871(10)
C8 C12 1.4027(10)
C4 C3 1.3850(11)
C12 H12 0.9500
C12 C13 1.3858(11)
C14 C13 1.4043(10)
C14 C16 1.4384(12)
C14 C15 1.4483(12)
C13 H13 0.9500
C10 H10A 0.9800
C10 H10B 0.9800
C10 H10C 0.9800
C3 H3 0.9500
C3 C2 1.4024(12)
C6 H6 0.9500
C6 C1 1.3974(12)
C11 H11A 0.9800
C11 H11B 0.9800
C11 H11C 0.9800
C1 H1 0.9500
C1 C2 1.3915(14)
C9 H9A 0.9800
C9 H9B 0.9800
C9 H9C 0.9800
C2 H2 0.9500
C18 H18B 0.9900
C18 H18A 0.9900
C18 C19 1.5194(16)
C19 H19B 0.9800
C19 H19C 0.9800
C19 H19A 0.9800
C20 H20A 0.9900
C20 H20B 0.9900
C20 C21 1.5109(17)
C21 H21A 0.9800
C21 H21B 0.9800
C21 H21C 0.9800

loop_
_geom_hbond_atom_site_label_D
_geom_hbond_atom_site_label_H
_geom_hbond_atom_site_label_A
_geom_hbond_site_symmetry_A
_geom_hbond_distance_DH
_geom_hbond_distance_HA
_geom_hbond_distance_DA
_geom_hbond_angle_DHA
_geom_hbond_publ_flag
C12 H12 O1 . 0.95 2.28 2.9000(10) 122.2 yes
C19 H19B S1 2_746 0.98 2.85 3.5573(9) 129.7 yes
C21 H21A S1 . 0.98 2.98 3.4965(12) 113.9 yes

_cod_database_fobs_code 2243054
